data_7061347
loop_
_publ_author_name
'Podjed, Nina'
'Modec, Barbara'
'Cl\'erac, Rodolphe'
'Rouzi\`eres, Mathieu'
'Alcaide, Mar\'ia M.'
'L\'opez-Serrano, Joaqu\'in'

_publ_section_title
;
 Structural diversity and magnetic properties of copper(ii) quinaldinate
 compounds with amino alcohols
;
_journal_issue 15
_journal_name_full 'New Journal of Chemistry'
_journal_page_first 6899
_journal_page_last 6920
_journal_paper_doi 10.1039/D2NJ00296E
_journal_volume 46
_journal_year 2022
_chemical_formula_moiety 'C9 H27 Cu N3 O3, 2(C10 H6 N O2)'
_chemical_formula_sum 'C29 H39 Cu N5 O7'
_chemical_formula_weight 633.19
_space_group_crystal_system triclinic
_space_group_IT_number 2
_space_group_name_Hall '-P 1'
_space_group_name_H-M_alt 'P -1'
_atom_sites_solution_hydrogens mixed
_atom_sites_solution_primary dual
_audit_creation_date 2022-02-17
_audit_creation_method
;
Olex2 1.2
(compiled 2018.05.29 svn.r3508 for OlexSys, GUI svn.r5506)
;
_audit_update_record
;
2022-02-17 deposited with the CCDC.	2022-03-01 downloaded from the CCDC.
;
_cell_angle_alpha 106.796(5)
_cell_angle_beta 94.775(4)
_cell_angle_gamma 110.018(4)
_cell_formula_units_Z 2
_cell_length_a 9.3197(4)
_cell_length_b 12.5306(7)
_cell_length_c 14.6852(7)
_cell_measurement_reflns_used 4137
_cell_measurement_temperature 150.00(10)
_cell_measurement_theta_max 74.5600
_cell_measurement_theta_min 3.9640
_cell_volume 1510.65(15)
_computing_cell_refinement 'CrysAlisPro 1.171.39.46e (Rigaku OD, 2018)'
_computing_data_collection 'CrysAlisPro 1.171.39.46e (Rigaku OD, 2018)'
_computing_data_reduction 'CrysAlisPro 1.171.39.46e (Rigaku OD, 2018)'
_computing_molecular_graphics 'Olex2 (Dolomanov et al., 2009)'
_computing_publication_material 'Olex2 (Dolomanov et al., 2009)'
_computing_structure_refinement 'ShelXL (Sheldrick, 2015)'
_computing_structure_solution 'ShelXT (Sheldrick, 2015)'
_diffrn_ambient_environment N~2~
_diffrn_ambient_temperature 150.00(10)
_diffrn_detector 'CCD plate'
_diffrn_detector_area_resol_mean 10.4933
_diffrn_detector_type Atlas
_diffrn_measured_fraction_theta_full 0.999
_diffrn_measured_fraction_theta_max 0.970
_diffrn_measurement_details
;
List of Runs (angles in degrees, time in seconds):

  # Type    Start    End  Width  t~exp~   \w     \q     \k     \f   Frames
#--------------------------------------------------------------------------
  1  \w    -85.00  -8.00   1.00   12.25    --  -41.76 125.00 -90.00   77
  2  \w   -107.00 -21.00   1.00   12.25    --  -41.76 -37.00   0.00   86
  3  \w    -66.00  33.00   1.00   12.25    --  -41.76  37.00-180.00   99
  4  \w     26.00 106.00   1.00   12.25    --   41.76  37.00 -90.00   80
  5  \w     58.00  93.00   1.00   12.25    --   41.76-125.00-180.00   35
  6  \w    138.00 176.00   1.00   48.00    --  109.50  61.00  60.00   38
  7  \w     83.00 120.00   1.00   48.00    --  109.50  61.00  60.00   37
  8  \w     41.00 137.00   1.00   48.00    --  109.50 -61.00 -90.00   96
  9  \w     49.00 118.00   1.00   48.00    --  109.50-125.00 120.00   69
 10  \w    110.00 165.00   1.00   48.00    --  109.50 125.00 -30.00   55
 11  \w     42.00  76.00   1.00   48.00    --  109.50 -94.00 -90.00   34
 12  \w     80.00 109.00   1.00   48.00    --  109.50 -94.00 -90.00   29
 13  \w     92.00 172.00   1.00   48.00    --  109.50  45.00 -30.00   80
 14  \w     89.00 117.00   1.00   48.00    --  109.50  45.00 150.00   28
 15  \w    110.00 153.00   1.00   48.00    --  109.50 -15.00 -60.00   43
 16  \w     42.00 117.00   1.00   48.00    --  109.50-125.00-150.00   75
 17  \w     34.00  86.00   1.00   48.00    --  109.50 -15.00 -60.00   52
 18  \w     77.00 108.00   1.00   48.00    --  109.50 -94.00-150.00   31
 19  \w     99.00 171.00   1.00   48.00    --  109.50 125.00-120.00   72
 20  \w     78.00 105.00   1.00   48.00    --  109.50 -94.00   0.00   27
 21  \w     95.00 149.00   1.00   48.00    --  109.50 125.00   0.00   54
;
_diffrn_measurement_device 'four-circle diffractometer'
_diffrn_measurement_device_type 'SuperNova, Dual, Cu at home/near, Atlas'
_diffrn_measurement_method '\w scans'
_diffrn_orient_matrix_type 'CrysAlisPro convention (1999,Acta A55,543-557)'
_diffrn_orient_matrix_UB_11 -0.0373019000
_diffrn_orient_matrix_UB_12 -0.1032570000
_diffrn_orient_matrix_UB_13 0.0422999000
_diffrn_orient_matrix_UB_21 -0.0602830000
_diffrn_orient_matrix_UB_22 -0.0931812000
_diffrn_orient_matrix_UB_23 -0.1035341000
_diffrn_orient_matrix_UB_31 0.1650751000
_diffrn_orient_matrix_UB_32 0.0007703000
_diffrn_orient_matrix_UB_33 -0.0035879000
_diffrn_radiation_monochromator mirror
_diffrn_radiation_probe x-ray
_diffrn_radiation_type CuK\a
_diffrn_radiation_wavelength 1.54184
_diffrn_reflns_av_R_equivalents 0.0376
_diffrn_reflns_av_unetI/netI 0.0504
_diffrn_reflns_Laue_measured_fraction_full 0.999
_diffrn_reflns_Laue_measured_fraction_max 0.970
_diffrn_reflns_limit_h_max 11
_diffrn_reflns_limit_h_min -8
_diffrn_reflns_limit_k_max 15
_diffrn_reflns_limit_k_min -15
_diffrn_reflns_limit_l_max 18
_diffrn_reflns_limit_l_min -17
_diffrn_reflns_number 11079
_diffrn_reflns_point_group_measured_fraction_full 0.999
_diffrn_reflns_point_group_measured_fraction_max 0.970
_diffrn_reflns_theta_full 67.684
_diffrn_reflns_theta_max 75.220
_diffrn_reflns_theta_min 3.210
_diffrn_source 'micro-focus sealed X-ray tube'
_diffrn_source_type 'SuperNova (Cu) X-ray Source'
_exptl_absorpt_coefficient_mu 1.469
_exptl_absorpt_correction_T_max 1.00000
_exptl_absorpt_correction_T_min 0.34378
_exptl_absorpt_correction_type multi-scan
_exptl_absorpt_process_details
;
CrysAlisPro 1.171.39.46e (Rigaku Oxford Diffraction, 2018)
Empirical absorption correction using spherical harmonics,
 implemented in SCALE3 ABSPACK scaling algorithm.
;
_exptl_crystal_colour blue
_exptl_crystal_density_diffrn 1.392
_exptl_crystal_description needle
_exptl_crystal_F_000 666
_exptl_crystal_size_max 0.3
_exptl_crystal_size_mid 0.06
_exptl_crystal_size_min 0.02
_refine_diff_density_max 0.503
_refine_diff_density_min -0.619
_refine_diff_density_rms 0.062
_refine_ls_extinction_method none
_refine_ls_goodness_of_fit_ref 1.017
_refine_ls_hydrogen_treatment mixed
_refine_ls_matrix_type full
_refine_ls_number_parameters 449
_refine_ls_number_reflns 6067
_refine_ls_number_restraints 0
_refine_ls_restrained_S_all 1.017
_refine_ls_R_factor_all 0.0617
_refine_ls_R_factor_gt 0.0452
_refine_ls_shift/su_max 0.001
_refine_ls_shift/su_mean 0.000
_refine_ls_structure_factor_coef Fsqd
_refine_ls_weighting_details 'w=1/[\s^2^(Fo^2^)+(0.0650P)^2^+0.3434P] where P=(Fo^2^+2Fc^2^)/3'
_refine_ls_weighting_scheme calc
_refine_ls_wR_factor_gt 0.1121
_refine_ls_wR_factor_ref 0.1234
_reflns_Friedel_coverage 0.000
_reflns_number_gt 4803
_reflns_number_total 6067
_reflns_threshold_expression 'I > 2\s(I)'
_cod_data_source_file d2nj00296e2.cif
_cod_data_source_block 5e
_cod_depositor_comments 'Adding full bibliography for 7061330--7061353.cif.'
_cod_original_cell_volume 1510.64(14)
_cod_database_code 7061347
_shelx_shelxl_version_number 2018/3
_shelx_space_group_comment
;
The symmetry employed for this shelxl refinement is uniquely defined
by the following loop, which should always be used as a source of
symmetry information in preference to the above space-group names.
They are only intended as comments.
;
_shelx_estimated_absorpt_t_max 0.971
_shelx_estimated_absorpt_t_min 0.667
_reflns_odcompleteness_completeness 99.88
_reflns_odcompleteness_iscentric 1
_reflns_odcompleteness_theta 69.95
_olex2_refinement_description
;
1. Fixed Uiso
 At 1.2 times of:
  All C(H) groups, All C(H,H) groups, All C(H,H,H,H) groups
 At 1.5 times of:
  All C(H,H,H) groups
2. Uiso/Uaniso restraints and constraints
Uanis(C22A) = Uanis(C23A) = Uanis(C23) = Uanis(C22)
3. Others
 Sof(C31A)=Sof(H31C)=Sof(H31D)=Sof(C32A)=Sof(H32A)=Sof(C33A)=Sof(H33D)=
 Sof(H33E)=Sof(H33F)=1-FVAR(1)
 Sof(C31)=Sof(H31A)=Sof(H31B)=Sof(C32)=Sof(H32)=Sof(C33)=Sof(H33A)=Sof(H33B)=
 Sof(H33C)=FVAR(1)
 Sof(H21C)=Sof(H21D)=Sof(C22A)=Sof(H22A)=Sof(C23A)=Sof(H23D)=Sof(H23E)=
 Sof(H23F)=1-FVAR(2)
 Sof(H21A)=Sof(H21B)=Sof(C22)=Sof(H22)=Sof(C23)=Sof(H23A)=Sof(H23B)=Sof(H23C)=
 FVAR(2)
4.a Ternary CH refined with riding coordinates:
 C12(H12), C22(H22), C32(H32), C22A(H22A), C32A(H32A)
4.b Secondary CH2 refined with riding coordinates:
 C11(H11A,H11B), C21(H21A,H21B), C21(H21C,H21D), C31(H31A,H31B), C31A(H31C,H31D)
4.c Aromatic/amide H refined with riding coordinates:
 C41(H41), C42(H42), C43(H43), C44(H44), C46(H46), C47(H47), C51(H51),
 C52(H52), C53(H53), C54(H54), C56(H56), C57(H57)
4.d Idealised Me refined as rotating group:
 C13(H13A,H13B,H13C), C23(H23A,H23B,H23C), C33(H33A,H33B,H33C), C23A(H23D,H23E,
 H23F), C33A(H33D,H33E,H33F)
;
_oxdiff_exptl_absorpt_empirical_details
;
Empirical correction (ABSPACK) includes:
- Absorption correction using spherical harmonics
- Frame scaling
;
_oxdiff_exptl_absorpt_empirical_full_max 3.845
_oxdiff_exptl_absorpt_empirical_full_min 0.541

loop_
_space_group_symop_operation_xyz
'x, y, z'
'-x, -y, -z'

loop_
_atom_site_label
_atom_site_type_symbol
_atom_site_fract_x
_atom_site_fract_y
_atom_site_fract_z
_atom_site_U_iso_or_equiv
_atom_site_adp_type
_atom_site_occupancy
_atom_site_site_symmetry_order
_atom_site_calc_flag
_atom_site_refinement_flags_posn
_atom_site_refinement_flags_adp
_atom_site_refinement_flags_occupancy
_atom_site_disorder_assembly
_atom_site_disorder_group
Cu1 Cu 0.65806(4) 0.28143(3) 0.50258(3) 0.02806(11) Uani 1 1 d . . . . .
O1 O 0.7632(2) 0.14563(18) 0.40843(14) 0.0351(4) Uani 1 1 d . . . . .
H1 H 0.801(4) 0.173(3) 0.374(2) 0.029(8) Uiso 1 1 d . . . . .
O2 O 0.5817(2) 0.39448(17) 0.63652(15) 0.0389(4) Uani 1 1 d . . . . .
H2 H 0.652(5) 0.455(4) 0.670(3) 0.065(12) Uiso 1 1 d . . . . .
O3 O 0.4882(2) 0.26036(19) 0.39690(16) 0.0445(5) Uani 1 1 d . . . . .
H3 H 0.418(5) 0.190(4) 0.361(3) 0.075(13) Uiso 1 1 d . . . . .
O4 O 0.3135(2) -0.05236(18) 0.35943(14) 0.0423(4) Uani 1 1 d . . . . .
O5 O 0.8457(2) 0.5740(2) 0.74745(16) 0.0539(6) Uani 1 1 d . . . . .
O44 O 0.2703(2) 0.06753(18) 0.28328(16) 0.0445(5) Uani 1 1 d . . . . .
O55 O 0.9804(2) 0.6190(2) 0.63658(16) 0.0564(6) Uani 1 1 d . . . . .
N1 N 0.8495(2) 0.3079(2) 0.59982(16) 0.0316(4) Uani 1 1 d . . . . .
H1A H 0.888(4) 0.379(4) 0.631(3) 0.050(10) Uiso 1 1 d . . . . .
H1B H 0.824(3) 0.267(3) 0.638(2) 0.028(7) Uiso 1 1 d . . . . .
N2 N 0.5108(3) 0.14921(19) 0.53912(17) 0.0326(4) Uani 1 1 d . . . . .
H2A H 0.451(4) 0.092(3) 0.484(3) 0.037(8) Uiso 1 1 d . . . . .
H2B H 0.562(3) 0.123(3) 0.566(2) 0.029(7) Uiso 1 1 d . . . . .
N3 N 0.7764(2) 0.4215(2) 0.46333(18) 0.0354(5) Uani 1 1 d . . . . .
H3A H 0.834(4) 0.485(4) 0.516(3) 0.052(10) Uiso 1 1 d . . . . .
H3B H 0.840(4) 0.400(3) 0.432(3) 0.052(10) Uiso 1 1 d . . . . .
N4 N 0.0938(2) -0.24647(19) 0.21165(15) 0.0314(4) Uani 1 1 d . . . . .
N5 N 1.1776(2) 0.83257(18) 0.77309(15) 0.0288(4) Uani 1 1 d . . . . .
C11 C 0.9643(3) 0.2679(2) 0.5519(2) 0.0359(5) Uani 1 1 d . . . . .
H11A H 1.039204 0.264425 0.599817 0.043 Uiso 1 1 calc R . . . .
H11B H 1.020470 0.325577 0.522534 0.043 Uiso 1 1 calc R . . . .
C12 C 0.8837(3) 0.1453(2) 0.4750(2) 0.0360(5) Uani 1 1 d . . . . .
H12 H 0.834696 0.087872 0.507329 0.043 Uiso 1 1 calc R . . . .
C13 C 0.9991(4) 0.1028(3) 0.4219(2) 0.0504(7) Uani 1 1 d . . . . .
H13A H 0.943205 0.026656 0.371113 0.076 Uiso 1 1 calc GR . . . .
H13B H 1.071049 0.093849 0.466923 0.076 Uiso 1 1 calc GR . . . .
H13C H 1.055314 0.161330 0.394204 0.076 Uiso 1 1 calc GR . . . .
C21 C 0.4172(3) 0.1924(3) 0.6054(2) 0.0458(7) Uani 1 1 d . . . . .
H21A H 0.365095 0.131089 0.632696 0.055 Uiso 0.892(5) 1 calc R . P A 1
H21B H 0.338050 0.207485 0.569839 0.055 Uiso 0.892(5) 1 calc R . P A 1
H21C H 0.409331 0.151268 0.652637 0.055 Uiso 0.108(5) 1 calc R . P A 2
H21D H 0.312768 0.163832 0.567495 0.055 Uiso 0.108(5) 1 calc R . P A 2
C40 C -0.0299(3) -0.3413(2) 0.14539(19) 0.0323(5) Uani 1 1 d . . . . .
C41 C -0.0362(3) -0.4598(3) 0.1289(2) 0.0416(6) Uani 1 1 d . . . . .
H41 H 0.041212 -0.472722 0.163127 0.050 Uiso 1 1 calc R . . . .
C42 C -0.1565(3) -0.5555(3) 0.0623(3) 0.0493(7) Uani 1 1 d . . . . .
H42 H -0.160455 -0.633372 0.051798 0.059 Uiso 1 1 calc R . . . .
C43 C -0.2743(4) -0.5380(3) 0.0096(3) 0.0510(7) Uani 1 1 d . . . . .
H43 H -0.354868 -0.604203 -0.035511 0.061 Uiso 1 1 calc R . . . .
C44 C -0.2716(3) -0.4248(3) 0.0240(2) 0.0433(6) Uani 1 1 d . . . . .
H44 H -0.349737 -0.413924 -0.011346 0.052 Uiso 1 1 calc R . . . .
C45 C -0.1492(3) -0.3237(2) 0.09320(19) 0.0337(5) Uani 1 1 d . . . . .
C46 C -0.1412(3) -0.2044(2) 0.1131(2) 0.0350(5) Uani 1 1 d . . . . .
H46 H -0.219935 -0.189558 0.082199 0.042 Uiso 1 1 calc R . . . .
C47 C -0.0171(3) -0.1109(2) 0.17804(19) 0.0314(5) Uani 1 1 d . . . . .
H47 H -0.009172 -0.031731 0.190997 0.038 Uiso 1 1 calc R . . . .
C48 C 0.0992(2) -0.1363(2) 0.22531(17) 0.0286(5) Uani 1 1 d . . . . .
C49 C 0.2402(3) -0.0324(2) 0.29599(18) 0.0319(5) Uani 1 1 d . . . . .
C50 C 1.2789(3) 0.9371(2) 0.84375(18) 0.0279(4) Uani 1 1 d . . . . .
C51 C 1.4123(3) 1.0120(2) 0.8196(2) 0.0342(5) Uani 1 1 d . . . . .
H51 H 1.428274 0.991526 0.756252 0.041 Uiso 1 1 calc R . . . .
C52 C 1.5171(3) 1.1141(2) 0.8896(2) 0.0388(6) Uani 1 1 d . . . . .
H52 H 1.604577 1.162543 0.873564 0.047 Uiso 1 1 calc R . . . .
C53 C 1.4945(3) 1.1470(2) 0.9858(2) 0.0400(6) Uani 1 1 d . . . . .
H53 H 1.567337 1.216588 1.032633 0.048 Uiso 1 1 calc R . . . .
C54 C 1.3666(3) 1.0776(2) 1.01097(19) 0.0379(6) Uani 1 1 d . . . . .
H54 H 1.352280 1.100279 1.074607 0.045 Uiso 1 1 calc R . . . .
C55 C 1.2556(3) 0.9712(2) 0.94013(18) 0.0314(5) Uani 1 1 d . . . . .
C56 C 1.1213(3) 0.8953(3) 0.96178(19) 0.0394(6) Uani 1 1 d . . . . .
H56 H 1.100237 0.916374 1.023822 0.047 Uiso 1 1 calc R . . . .
C57 C 1.0231(3) 0.7913(3) 0.8915(2) 0.0391(6) Uani 1 1 d . . . . .
H57 H 0.935157 0.740132 0.905237 0.047 Uiso 1 1 calc R . . . .
C58 C 1.0564(3) 0.7618(2) 0.79709(18) 0.0296(5) Uani 1 1 d . . . . .
C59 C 0.9518(3) 0.6421(2) 0.7197(2) 0.0368(5) Uani 1 1 d . . . . .
C22 C 0.5217(4) 0.3078(3) 0.6866(3) 0.0404(6) Uani 0.892(5) 1 d . . P A 1
H22 H 0.607884 0.295236 0.718866 0.049 Uiso 0.892(5) 1 calc R . P A 1
C23 C 0.4315(4) 0.3508(3) 0.7596(2) 0.0404(6) Uani 0.892(5) 1 d . . P A 1
H23A H 0.498002 0.427821 0.806167 0.061 Uiso 0.892(5) 1 calc GR . P A 1
H23B H 0.395046 0.293556 0.792362 0.061 Uiso 0.892(5) 1 calc GR . P A 1
H23C H 0.343991 0.358438 0.726732 0.061 Uiso 0.892(5) 1 calc GR . P A 1
C31 C 0.6772(6) 0.4374(4) 0.3914(4) 0.0386(11) Uani 0.648(8) 1 d . . P B 1
H31A H 0.740530 0.478608 0.353301 0.046 Uiso 0.648(8) 1 calc R . P B 1
H31B H 0.623718 0.487039 0.423657 0.046 Uiso 0.648(8) 1 calc R . P B 1
C32 C 0.5588(5) 0.3165(4) 0.3251(4) 0.0343(11) Uani 0.648(8) 1 d . . P B 1
H32 H 0.610336 0.268690 0.286285 0.041 Uiso 0.648(8) 1 calc R . P B 1
C33 C 0.4329(7) 0.3266(4) 0.2607(4) 0.0541(15) Uani 0.648(8) 1 d . . P B 1
H33A H 0.358401 0.247309 0.222990 0.081 Uiso 0.648(8) 1 calc GR . P B 1
H33B H 0.478681 0.367629 0.217883 0.081 Uiso 0.648(8) 1 calc GR . P B 1
H33C H 0.381455 0.371372 0.300049 0.081 Uiso 0.648(8) 1 calc GR . P B 1
C22A C 0.464(3) 0.329(3) 0.663(2) 0.0404(6) Uani 0.108(5) 1 d . . P A 2
H22A H 0.378266 0.356639 0.670445 0.049 Uiso 0.108(5) 1 calc R . P A 2
C23A C 0.542(3) 0.320(2) 0.754(2) 0.0404(6) Uani 0.108(5) 1 d . . P A 2
H23D H 0.620865 0.287720 0.739125 0.061 Uiso 0.108(5) 1 calc GR . P A 2
H23E H 0.465877 0.267312 0.778493 0.061 Uiso 0.108(5) 1 calc GR . P A 2
H23F H 0.589953 0.398546 0.803009 0.061 Uiso 0.108(5) 1 calc GR . P A 2
C31A C 0.6462(9) 0.4697(7) 0.4344(7) 0.0307(18) Uani 0.352(8) 1 d . . P B 2
H31C H 0.611490 0.505816 0.491634 0.037 Uiso 0.352(8) 1 calc R . P B 2
H31D H 0.687803 0.529788 0.403938 0.037 Uiso 0.352(8) 1 calc R . P B 2
C32A C 0.5141(9) 0.3619(7) 0.3650(6) 0.036(2) Uani 0.352(8) 1 d . . P B 2
H32A H 0.419203 0.378720 0.358617 0.043 Uiso 0.352(8) 1 calc R . P B 2
C33A C 0.5530(12) 0.3187(8) 0.2677(8) 0.049(3) Uani 0.352(8) 1 d . . P B 2
H33D H 0.642562 0.298216 0.275171 0.074 Uiso 0.352(8) 1 calc GR . P B 2
H33E H 0.575464 0.381417 0.239598 0.074 Uiso 0.352(8) 1 calc GR . P B 2
H33F H 0.466042 0.248724 0.225979 0.074 Uiso 0.352(8) 1 calc GR . P B 2

loop_
_atom_site_aniso_label
_atom_site_aniso_U_11
_atom_site_aniso_U_22
_atom_site_aniso_U_33
_atom_site_aniso_U_23
_atom_site_aniso_U_13
_atom_site_aniso_U_12
Cu1 0.02362(17) 0.02686(19) 0.02724(19) 0.00593(14) 0.00355(13) 0.00506(13)
O1 0.0324(8) 0.0397(10) 0.0261(9) 0.0056(8) 0.0068(7) 0.0099(7)
O2 0.0322(9) 0.0272(9) 0.0422(10) 0.0003(8) 0.0100(8) 0.0027(8)
O3 0.0313(9) 0.0374(11) 0.0510(12) 0.0183(9) -0.0113(8) -0.0017(8)
O4 0.0393(9) 0.0421(11) 0.0335(10) 0.0115(8) -0.0071(8) 0.0057(8)
O5 0.0448(11) 0.0450(12) 0.0444(12) 0.0131(10) 0.0051(9) -0.0128(9)
O44 0.0341(9) 0.0359(10) 0.0500(12) 0.0134(9) -0.0063(8) 0.0018(8)
O55 0.0426(11) 0.0494(13) 0.0391(11) -0.0101(10) 0.0135(9) -0.0080(9)
N1 0.0298(10) 0.0324(11) 0.0265(10) 0.0054(9) 0.0033(8) 0.0090(9)
N2 0.0331(10) 0.0263(10) 0.0296(11) 0.0058(9) 0.0023(9) 0.0048(9)
N3 0.0288(10) 0.0327(11) 0.0351(12) 0.0126(10) -0.0002(9) 0.0012(9)
N4 0.0253(9) 0.0330(11) 0.0303(10) 0.0078(9) 0.0042(8) 0.0072(8)
N5 0.0243(8) 0.0289(10) 0.0265(10) 0.0047(8) 0.0054(7) 0.0062(8)
C11 0.0258(10) 0.0431(14) 0.0346(13) 0.0089(11) 0.0046(10) 0.0121(10)
C12 0.0331(12) 0.0399(14) 0.0366(14) 0.0114(11) 0.0105(11) 0.0165(11)
C13 0.0491(16) 0.0600(19) 0.0477(17) 0.0128(15) 0.0194(14) 0.0300(15)
C21 0.0392(13) 0.0355(14) 0.0478(16) 0.0071(13) 0.0176(13) 0.0005(11)
C40 0.0262(10) 0.0333(12) 0.0325(12) 0.0091(10) 0.0056(9) 0.0073(9)
C41 0.0365(13) 0.0373(14) 0.0446(15) 0.0102(12) 0.0030(11) 0.0108(11)
C42 0.0451(15) 0.0330(14) 0.0580(19) 0.0089(14) 0.0024(14) 0.0082(12)
C43 0.0417(15) 0.0333(15) 0.0543(18) 0.0027(13) -0.0048(13) -0.0004(12)
C44 0.0312(12) 0.0423(15) 0.0452(16) 0.0112(13) -0.0018(11) 0.0061(11)
C45 0.0264(11) 0.0360(13) 0.0336(13) 0.0122(11) 0.0050(10) 0.0059(10)
C46 0.0245(10) 0.0393(13) 0.0386(13) 0.0143(11) 0.0035(10) 0.0087(10)
C47 0.0269(10) 0.0319(12) 0.0341(12) 0.0114(10) 0.0080(10) 0.0094(9)
C48 0.0216(9) 0.0357(12) 0.0252(11) 0.0101(10) 0.0075(9) 0.0067(9)
C49 0.0244(10) 0.0344(13) 0.0295(12) 0.0064(10) 0.0064(9) 0.0058(9)
C50 0.0252(10) 0.0277(11) 0.0277(11) 0.0067(9) 0.0019(9) 0.0093(9)
C51 0.0281(11) 0.0336(13) 0.0335(13) 0.0068(10) 0.0041(10) 0.0076(10)
C52 0.0278(11) 0.0319(13) 0.0475(15) 0.0107(12) 0.0021(11) 0.0039(10)
C53 0.0363(13) 0.0284(13) 0.0394(14) -0.0014(11) -0.0091(11) 0.0080(10)
C54 0.0441(14) 0.0345(13) 0.0270(12) 0.0012(10) -0.0013(11) 0.0153(11)
C55 0.0337(11) 0.0301(12) 0.0272(12) 0.0055(10) 0.0030(9) 0.0126(10)
C56 0.0427(13) 0.0436(15) 0.0266(12) 0.0071(11) 0.0127(11) 0.0131(12)
C57 0.0357(12) 0.0406(14) 0.0342(14) 0.0116(11) 0.0133(11) 0.0062(11)
C58 0.0265(10) 0.0296(12) 0.0278(12) 0.0056(10) 0.0058(9) 0.0082(9)
C59 0.0312(12) 0.0326(13) 0.0363(13) 0.0057(11) 0.0069(10) 0.0051(10)
C22 0.0376(11) 0.0412(12) 0.0379(12) 0.0089(10) 0.0153(10) 0.0117(9)
C23 0.0376(11) 0.0412(12) 0.0379(12) 0.0089(10) 0.0153(10) 0.0117(9)
C31 0.037(2) 0.029(2) 0.045(3) 0.010(2) 0.005(2) 0.0102(18)
C32 0.035(2) 0.031(2) 0.036(3) 0.0106(19) 0.0027(19) 0.0129(18)
C33 0.062(3) 0.034(2) 0.054(3) 0.009(2) -0.018(2) 0.015(2)
C22A 0.0376(11) 0.0412(12) 0.0379(12) 0.0089(10) 0.0153(10) 0.0117(9)
C23A 0.0376(11) 0.0412(12) 0.0379(12) 0.0089(10) 0.0153(10) 0.0117(9)
C31A 0.029(3) 0.021(3) 0.041(5) 0.008(3) 0.003(3) 0.011(3)
C32A 0.036(4) 0.033(4) 0.037(4) 0.014(4) -0.004(3) 0.010(3)
C33A 0.061(6) 0.036(5) 0.028(5) 0.005(4) -0.013(4) 0.001(4)

loop_
_atom_type_symbol
_atom_type_description
_atom_type_scat_dispersion_real
_atom_type_scat_dispersion_imag
_atom_type_scat_source
C C 0.0181 0.0091 'International Tables Vol C Tables 4.2.6.8 and 6.1.1.4'
H H 0.0000 0.0000 'International Tables Vol C Tables 4.2.6.8 and 6.1.1.4'
Cu Cu -1.9646 0.5888 'International Tables Vol C Tables 4.2.6.8 and 6.1.1.4'
N N 0.0311 0.0180 'International Tables Vol C Tables 4.2.6.8 and 6.1.1.4'
O O 0.0492 0.0322 'International Tables Vol C Tables 4.2.6.8 and 6.1.1.4'

loop_
_geom_angle_atom_site_label_1
_geom_angle_atom_site_label_2
_geom_angle_atom_site_label_3
_geom_angle
_geom_angle_site_symmetry_1
_geom_angle_site_symmetry_3
_geom_angle_publ_flag
O2 Cu1 O1 161.13(7) . . ?
O3 Cu1 O1 98.48(8) . . ?
O3 Cu1 O2 97.71(9) . . ?
O3 Cu1 N1 173.20(9) . . ?
N1 Cu1 O1 77.60(8) . . ?
N1 Cu1 O2 87.15(8) . . ?
N2 Cu1 O1 91.33(8) . . ?
N2 Cu1 O2 78.81(8) . . ?
N2 Cu1 O3 90.75(9) . . ?
N2 Cu1 N1 94.87(10) . . ?
N3 Cu1 O1 95.54(9) . . ?
N3 Cu1 O2 96.21(9) . . ?
N3 Cu1 O3 82.20(9) . . ?
N3 Cu1 N1 92.59(9) . . ?
N3 Cu1 N2 170.80(10) . . ?
C12 O1 Cu1 105.88(14) . . ?
C22 O2 Cu1 102.61(16) . . ?
C22A O2 Cu1 113.4(12) . . ?
C32 O3 Cu1 109.9(2) . . ?
C32A O3 Cu1 115.1(3) . . ?
C11 N1 Cu1 112.75(16) . . ?
C21 N2 Cu1 112.31(17) . . ?
C31 N3 Cu1 111.1(2) . . ?
C31A N3 Cu1 103.8(3) . . ?
C48 N4 C40 117.8(2) . . ?
C58 N5 C50 118.5(2) . . ?
N1 C11 C12 110.4(2) . . ?
O1 C12 C11 110.5(2) . . ?
O1 C12 C13 111.1(2) . . ?
C11 C12 C13 111.7(2) . . ?
N2 C21 C22 109.9(2) . . ?
N2 C21 C22A 122.0(10) . . ?
N4 C40 C41 118.5(2) . . ?
N4 C40 C45 122.2(2) . . ?
C45 C40 C41 119.3(2) . . ?
C42 C41 C40 119.7(3) . . ?
C41 C42 C43 121.0(3) . . ?
C44 C43 C42 120.6(3) . . ?
C43 C44 C45 119.8(3) . . ?
C40 C45 C44 119.6(2) . . ?
C46 C45 C40 117.8(2) . . ?
C46 C45 C44 122.6(2) . . ?
C47 C46 C45 119.5(2) . . ?
C46 C47 C48 119.0(2) . . ?
N4 C48 C47 123.6(2) . . ?
N4 C48 C49 117.1(2) . . ?
C47 C48 C49 119.3(2) . . ?
O4 C49 O44 126.3(2) . . ?
O4 C49 C48 118.8(2) . . ?
O44 C49 C48 114.9(2) . . ?
N5 C50 C51 119.0(2) . . ?
N5 C50 C55 121.9(2) . . ?
C55 C50 C51 119.0(2) . . ?
C52 C51 C50 119.9(2) . . ?
C51 C52 C53 120.9(2) . . ?
C54 C53 C52 120.6(2) . . ?
C53 C54 C55 120.0(3) . . ?
C50 C55 C54 119.6(2) . . ?
C50 C55 C56 117.7(2) . . ?
C56 C55 C54 122.6(2) . . ?
C57 C56 C55 119.7(2) . . ?
C56 C57 C58 119.1(2) . . ?
N5 C58 C57 122.9(2) . . ?
N5 C58 C59 117.8(2) . . ?
C57 C58 C59 119.3(2) . . ?
O5 C59 C58 115.7(2) . . ?
O55 C59 O5 125.8(3) . . ?
O55 C59 C58 118.5(2) . . ?
O2 C22 C21 104.0(3) . . ?
O2 C22 C23 110.9(3) . . ?
C23 C22 C21 111.4(3) . . ?
N3 C31 C32 110.4(4) . . ?
O3 C32 C31 101.8(4) . . ?
O3 C32 C33 109.3(4) . . ?
C33 C32 C31 113.3(4) . . ?
O2 C22A C21 110.9(17) . . ?
O2 C22A C23A 102(2) . . ?
C23A C22A C21 93(2) . . ?
C32A C31A N3 106.2(6) . . ?
O3 C32A C31A 109.9(6) . . ?
O3 C32A C33A 102.1(7) . . ?
C31A C32A C33A 112.2(7) . . ?

loop_
_geom_bond_atom_site_label_1
_geom_bond_atom_site_label_2
_geom_bond_distance
_geom_bond_site_symmetry_2
_geom_bond_publ_flag
Cu1 O1 2.4029(19) . ?
Cu1 O2 2.3862(19) . ?
Cu1 O3 2.0130(19) . ?
Cu1 N1 2.057(2) . ?
Cu1 N2 1.999(2) . ?
Cu1 N3 1.998(2) . ?
O1 C12 1.428(3) . ?
O2 C22 1.465(4) . ?
O2 C22A 1.29(3) . ?
O3 C32 1.505(6) . ?
O3 C32A 1.431(8) . ?
O4 C49 1.242(3) . ?
O5 C59 1.250(3) . ?
O44 C49 1.259(3) . ?
O55 C59 1.245(4) . ?
N1 C11 1.476(3) . ?
N2 C21 1.470(4) . ?
N3 C31 1.448(5) . ?
N3 C31A 1.607(8) . ?
N4 C40 1.376(3) . ?
N4 C48 1.318(3) . ?
N5 C50 1.374(3) . ?
N5 C58 1.322(3) . ?
C11 C12 1.505(4) . ?
C12 C13 1.530(3) . ?
C21 C22 1.519(4) . ?
C21 C22A 1.56(3) . ?
C40 C41 1.414(4) . ?
C40 C45 1.413(4) . ?
C41 C42 1.367(4) . ?
C42 C43 1.405(5) . ?
C43 C44 1.363(4) . ?
C44 C45 1.419(4) . ?
C45 C46 1.412(4) . ?
C46 C47 1.364(4) . ?
C47 C48 1.413(3) . ?
C48 C49 1.523(3) . ?
C50 C51 1.422(3) . ?
C50 C55 1.413(3) . ?
C51 C52 1.365(4) . ?
C52 C53 1.408(4) . ?
C53 C54 1.364(4) . ?
C54 C55 1.416(4) . ?
C55 C56 1.413(4) . ?
C56 C57 1.360(4) . ?
C57 C58 1.418(4) . ?
C58 C59 1.523(4) . ?
C22 C23 1.508(4) . ?
C31 C32 1.512(6) . ?
C32 C33 1.508(6) . ?
C22A C23A 1.52(4) . ?
C31A C32A 1.496(10) . ?
C32A C33A 1.497(14) . ?

loop_
_geom_hbond_atom_site_label_D
_geom_hbond_atom_site_label_H
_geom_hbond_atom_site_label_A
_geom_hbond_distance_DH
_geom_hbond_distance_HA
_geom_hbond_distance_DA
_geom_hbond_angle_DHA
_geom_hbond_site_symmetry_A
_geom_hbond_publ_flag
O1 H1 N5 0.73(3) 2.18(3) 2.837(3) 151(3) 2_766 yes
O2 H2 O5 0.79(4) 1.90(4) 2.681(3) 166(4) . yes
O3 H3 O44 0.87(5) 1.68(5) 2.548(3) 170(5) . yes
N2 H2A O4 0.89(4) 2.09(4) 2.981(3) 175(3) . yes
N2 H2B O4 0.80(3) 2.10(3) 2.894(3) 177(3) 2_656 yes
N3 H3A O55 0.89(4) 2.03(4) 2.923(3) 174(3) . yes
N3 H3B O55 0.85(4) 2.07(4) 2.908(3) 170(4) 2_766 yes
